data_4125777
loop_
_publ_author_name
'Soltanzadeh, Bardia'
'Jaganathan, Arvind'
'Yi, Yi'
'Yi, Hajoon'
'Staples, Richard J.'
'Borhan, Babak'

_publ_section_title
;
 Highly Regio- and Enantioselective Vicinal Dihalogenation of Allyl
 Amides.
;
_journal_issue 6
_journal_name_full 'Journal of the American Chemical Society'
_journal_page_first 2132
_journal_page_last 2135
_journal_paper_doi 10.1021/jacs.6b09203
_journal_volume 139
_journal_year 2017
_chemical_formula_moiety 'C13 H16 Br Cl N2 O3'
_chemical_formula_sum 'C13 H16 Br Cl N2 O3'
_chemical_formula_weight 363.64
_space_group_crystal_system monoclinic
_space_group_IT_number 15
_space_group_name_Hall '-C 2yc'
_space_group_name_H-M_alt 'C 1 2/c 1'
_symmetry_space_group_name_Hall '-C 2yc'
_symmetry_space_group_name_H-M 'C 1 2/c 1'
_atom_sites_solution_hydrogens geom
_audit_creation_date 2016-02-08
_audit_creation_method
;
Olex2 1.2-alpha
(compiled 2016.01.25 svn.r3250 for OlexSys, GUI svn.r5148)
;
_cell_angle_alpha 90
_cell_angle_beta 104.322(2)
_cell_angle_gamma 90
_cell_formula_units_Z 8
_cell_length_a 21.628(4)
_cell_length_b 5.0320(10)
_cell_length_c 29.519(6)
_cell_measurement_reflns_used 2660
_cell_measurement_temperature 173(2)
_cell_measurement_theta_max 25.03
_cell_measurement_theta_min 2.85
_cell_volume 3112.8(11)
_computing_cell_refinement 'SAINT v8.34A (Bruker, 2013)'
_computing_data_collection 'COSMO (BRUKER, V1.61, 2009)'
_computing_data_reduction 'SAINT v8.34A (Bruker, 2013)'
_computing_molecular_graphics 'Olex2 (Dolomanov et al., 2009)'
_computing_publication_material 'Olex2 (Dolomanov et al., 2009)'
_computing_structure_refinement 'XL (Sheldrick, 2008)'
_computing_structure_solution 'ShelXS (Sheldrick, 2008)'
_diffrn_ambient_temperature 173(2)
_diffrn_detector_area_resol_mean 8.36
_diffrn_measured_fraction_theta_full 0.999
_diffrn_measured_fraction_theta_max 0.994
_diffrn_measurement_device_type 'Bruker APEX-II CCD'
_diffrn_measurement_method \w
_diffrn_radiation_monochromator graphite
_diffrn_radiation_type MoK\a
_diffrn_radiation_wavelength 0.71073
_diffrn_reflns_av_R_equivalents 0.0875
_diffrn_reflns_av_unetI/netI 0.0810
_diffrn_reflns_Laue_measured_fraction_full 0.999
_diffrn_reflns_Laue_measured_fraction_max 0.994
_diffrn_reflns_limit_h_max 26
_diffrn_reflns_limit_h_min -26
_diffrn_reflns_limit_k_max 6
_diffrn_reflns_limit_k_min -5
_diffrn_reflns_limit_l_max 35
_diffrn_reflns_limit_l_min -35
_diffrn_reflns_number 11646
_diffrn_reflns_point_group_measured_fraction_full 0.999
_diffrn_reflns_point_group_measured_fraction_max 0.994
_diffrn_reflns_theta_full 25.242
_diffrn_reflns_theta_max 25.412
_diffrn_reflns_theta_min 1.944
_diffrn_source 'sealed tube'
_diffrn_standards_number 0
_exptl_absorpt_coefficient_mu 2.820
_exptl_absorpt_correction_T_max 0.7452
_exptl_absorpt_correction_T_min 0.6084
_exptl_absorpt_correction_type multi-scan
_exptl_absorpt_process_details
'SADABS-2014/5 (Bruker,2014/5) was used for absorption correction. wR2(int) was 0.0795 before and 0.0583 after correction. The Ratio of minimum to maximum transmission is 0.8164. The \l/2 correction factor is 0.00150.'
_exptl_crystal_colour colourless
_exptl_crystal_colour_primary colourless
_exptl_crystal_density_diffrn 1.552
_exptl_crystal_description needle
_exptl_crystal_F_000 1472
_exptl_crystal_recrystallization_method 'used as recieved'
_exptl_crystal_size_max 0.298
_exptl_crystal_size_mid 0.064
_exptl_crystal_size_min 0.033
_refine_diff_density_max 1.520
_refine_diff_density_min -0.747
_refine_diff_density_rms 0.150
_refine_ls_extinction_method none
_refine_ls_goodness_of_fit_ref 1.107
_refine_ls_hydrogen_treatment constr
_refine_ls_matrix_type full
_refine_ls_number_parameters 182
_refine_ls_number_reflns 2837
_refine_ls_number_restraints 0
_refine_ls_restrained_S_all 1.107
_refine_ls_R_factor_all 0.1253
_refine_ls_R_factor_gt 0.0792
_refine_ls_shift/su_max 0.000
_refine_ls_shift/su_mean 0.000
_refine_ls_structure_factor_coef Fsqd
_refine_ls_weighting_details 'w=1/[\s^2^(Fo^2^)+(0.1032P)^2^+33.6766P] where P=(Fo^2^+2Fc^2^)/3'
_refine_ls_weighting_scheme calc
_refine_ls_wR_factor_gt 0.2131
_refine_ls_wR_factor_ref 0.2359
_reflns_Friedel_coverage 0.000
_reflns_number_gt 1841
_reflns_number_total 2837
_reflns_threshold_expression 'I > 2\s(I)'
_cod_data_source_file ja6b09203_si_003.cif
_cod_data_source_block bb216a
_cod_database_code 4125777
_shelxl_version_number 2014/6
_shelx_space_group_comment
;
The symmetry employed for this shelxl refinement is uniquely defined
by the following loop, which should always be used as a source of
symmetry information in preference to the above space-group names.
They are only intended as comments.
;
_shelx_estimated_absorpt_t_max 0.913
_shelx_estimated_absorpt_t_min 0.487
_olex2_refinement_description
;
1. Fixed Uiso
 At 1.2 times of:
  All C(H) groups, All C(H,H) groups, All N(H) groups
 At 1.5 times of:
  All C(H,H,H) groups
2.a Ternary CH refined with riding coordinates:
 C2(H2), C3(H3)
2.b Secondary CH2 refined with riding coordinates:
 C1(H1A,H1B), C4(H4A,H4B), C5(H5A,H5B)
2.c Aromatic/amide H refined with riding coordinates:
 N1(H1), C9(H9), C10(H10), C12(H12), C13(H13)
2.d Idealised Me refined as rotating group:
 C6(H6A,H6B,H6C)
;
_contact_crystallographer_email staples@chemistry.msu.com
_contact_crystallographer_name 'Richard Staples'
_olex2_diffrn_ambient_temperature_device 'Oxford Cryosystems'
_olex2_exptl_crystal_mounting_method 'The crystal was mounted on a nylon loop with paratone oil'
_olex2_submission_original_sample_id 'Vial 1'
_olex2_submission_special_instructions 'No special instructions were received'

loop_
_space_group_symop_operation_xyz
'x, y, z'
'-x, y, -z+1/2'
'x+1/2, y+1/2, z'
'-x+1/2, y+1/2, -z+1/2'
'-x, -y, -z'
'x, -y, z-1/2'
'-x+1/2, -y+1/2, -z'
'x+1/2, -y+1/2, z-1/2'

loop_
_atom_site_label
_atom_site_type_symbol
_atom_site_fract_x
_atom_site_fract_y
_atom_site_fract_z
_atom_site_U_iso_or_equiv
_atom_site_adp_type
_atom_site_occupancy
_atom_site_site_symmetry_order
_atom_site_calc_flag
_atom_site_refinement_flags_posn
Br1 Br 0.98389(5) 0.0096(2) 0.93544(3) 0.0454(4) Uani 1 1 d .
Cl1 Cl 0.81258(11) 0.0721(5) 0.90528(7) 0.0373(6) Uani 1 1 d .
O1 O 0.9857(3) 0.6453(12) 0.8260(2) 0.0328(15) Uani 1 1 d .
O2 O 1.2777(3) 0.4696(13) 0.7796(2) 0.0375(15) Uani 1 1 d .
O3 O 1.2895(3) 0.1076(14) 0.8207(2) 0.0421(17) Uani 1 1 d .
N1 N 0.9729(3) 0.2060(13) 0.8335(2) 0.0251(16) Uani 1 1 d .
H1 H 0.9869 0.0469 0.8287 0.030 Uiso 1 1 calc R
N2 N 1.2579(3) 0.2959(16) 0.8017(2) 0.0311(18) Uani 1 1 d .
C1 C 0.9156(4) 0.2285(17) 0.8499(3) 0.0272(19) Uani 1 1 d .
H1A H 0.8916 0.0593 0.8439 0.033 Uiso 1 1 calc R
H1B H 0.8883 0.3704 0.8322 0.033 Uiso 1 1 calc R
C2 C 0.9299(4) 0.2908(17) 0.9009(3) 0.0287(19) Uani 1 1 d .
H2 H 0.9561 0.4569 0.9057 0.034 Uiso 1 1 calc R
C3 C 0.8718(4) 0.3448(17) 0.9205(3) 0.031(2) Uani 1 1 d .
H3 H 0.8507 0.5079 0.9044 0.037 Uiso 1 1 calc R
C4 C 0.8858(5) 0.399(2) 0.9722(3) 0.038(2) Uani 1 1 d .
H4A H 0.9058 0.2385 0.9890 0.045 Uiso 1 1 calc R
H4B H 0.9176 0.5443 0.9796 0.045 Uiso 1 1 calc R
C5 C 0.8296(6) 0.474(2) 0.9908(4) 0.055(3) Uani 1 1 d .
H5A H 0.7971 0.3318 0.9834 0.066 Uiso 1 1 calc R
H5B H 0.8101 0.6393 0.9753 0.066 Uiso 1 1 calc R
C6 C 0.8489(7) 0.517(3) 1.0430(5) 0.086(5) Uani 1 1 d .
H6A H 0.8640 0.3490 1.0586 0.129 Uiso 1 1 calc GR
H6B H 0.8122 0.5810 1.0537 0.129 Uiso 1 1 calc GR
H6C H 0.8833 0.6492 1.0505 0.129 Uiso 1 1 calc GR
C7 C 1.0050(4) 0.4172(16) 0.8253(3) 0.0229(18) Uani 1 1 d .
C8 C 1.0701(4) 0.3690(15) 0.8174(3) 0.0211(17) Uani 1 1 d .
C9 C 1.0914(4) 0.5372(16) 0.7879(3) 0.0251(18) Uani 1 1 d .
H9 H 1.0639 0.6718 0.7716 0.030 Uiso 1 1 calc R
C10 C 1.1533(4) 0.5122(16) 0.7816(3) 0.0241(18) Uani 1 1 d .
H10 H 1.1682 0.6266 0.7610 0.029 Uiso 1 1 calc R
C11 C 1.1915(4) 0.3181(17) 0.8061(3) 0.0252(19) Uani 1 1 d .
C12 C 1.1714(4) 0.1444(17) 0.8351(3) 0.029(2) Uani 1 1 d .
H12 H 1.1993 0.0100 0.8511 0.035 Uiso 1 1 calc R
C13 C 1.1103(4) 0.1662(17) 0.8410(3) 0.030(2) Uani 1 1 d .
H13 H 1.0955 0.0459 0.8608 0.037 Uiso 1 1 calc R

loop_
_atom_site_aniso_label
_atom_site_aniso_U_11
_atom_site_aniso_U_22
_atom_site_aniso_U_33
_atom_site_aniso_U_23
_atom_site_aniso_U_13
_atom_site_aniso_U_12
Br1 0.0530(7) 0.0428(6) 0.0389(6) 0.0075(4) 0.0088(4) 0.0142(5)
Cl1 0.0358(13) 0.0486(14) 0.0322(11) -0.0084(10) 0.0171(10) -0.0234(11)
O1 0.030(3) 0.024(3) 0.049(4) 0.004(3) 0.017(3) 0.000(3)
O2 0.033(4) 0.040(4) 0.044(4) 0.000(3) 0.018(3) -0.003(3)
O3 0.027(3) 0.059(4) 0.041(4) 0.014(3) 0.009(3) 0.025(3)
N1 0.027(4) 0.020(4) 0.033(4) -0.003(3) 0.017(3) 0.006(3)
N2 0.016(4) 0.042(5) 0.033(4) -0.010(4) 0.002(3) 0.006(4)
C1 0.020(4) 0.029(5) 0.034(5) 0.006(4) 0.008(4) 0.007(4)
C2 0.030(5) 0.024(4) 0.033(5) -0.004(4) 0.010(4) 0.003(4)
C3 0.034(5) 0.028(5) 0.036(5) 0.000(4) 0.017(4) -0.002(4)
C4 0.040(6) 0.037(5) 0.041(5) -0.003(4) 0.022(4) -0.001(5)
C5 0.060(7) 0.069(8) 0.045(6) 0.001(5) 0.031(5) -0.002(6)
C6 0.082(10) 0.123(13) 0.070(9) -0.039(8) 0.049(8) -0.025(9)
C7 0.031(5) 0.016(4) 0.021(4) -0.001(3) 0.007(3) 0.011(4)
C8 0.025(4) 0.012(4) 0.026(4) -0.002(3) 0.006(3) -0.003(3)
C9 0.019(4) 0.023(5) 0.032(4) 0.006(3) 0.004(3) 0.003(4)
C10 0.023(4) 0.023(4) 0.028(4) 0.005(3) 0.012(3) 0.002(4)
C11 0.016(4) 0.031(5) 0.031(4) -0.005(4) 0.010(4) 0.007(4)
C12 0.024(5) 0.023(5) 0.044(5) 0.003(4) 0.014(4) 0.007(4)
C13 0.035(5) 0.024(5) 0.036(5) 0.008(4) 0.015(4) 0.003(4)

loop_
_atom_type_symbol
_atom_type_description
_atom_type_scat_dispersion_real
_atom_type_scat_dispersion_imag
_atom_type_scat_source
C C 0.0033 0.0016 'International Tables Vol C Tables 4.2.6.8 and 6.1.1.4'
H H 0.0000 0.0000 'International Tables Vol C Tables 4.2.6.8 and 6.1.1.4'
Br Br -0.2901 2.4595 'International Tables Vol C Tables 4.2.6.8 and 6.1.1.4'
Cl Cl 0.1484 0.1585 'International Tables Vol C Tables 4.2.6.8 and 6.1.1.4'
N N 0.0061 0.0033 'International Tables Vol C Tables 4.2.6.8 and 6.1.1.4'
O O 0.0106 0.0060 'International Tables Vol C Tables 4.2.6.8 and 6.1.1.4'

loop_
_geom_angle_atom_site_label_1
_geom_angle_atom_site_label_2
_geom_angle_atom_site_label_3
_geom_angle
C1 N1 H1 119.0
C7 N1 H1 119.0
C7 N1 C1 122.1(7)
O2 N2 C11 117.8(7)
O3 N2 O2 124.6(7)
O3 N2 C11 117.6(8)
N1 C1 H1A 109.2
N1 C1 H1B 109.2
N1 C1 C2 112.0(7)
H1A C1 H1B 107.9
C2 C1 H1A 109.2
C2 C1 H1B 109.2
Br1 C2 H2 106.7
C1 C2 Br1 108.8(6)
C1 C2 H2 106.7
C1 C2 C3 115.7(7)
C3 C2 Br1 111.8(6)
C3 C2 H2 106.7
Cl1 C3 H3 106.6
C2 C3 Cl1 111.0(6)
C2 C3 H3 106.6
C4 C3 Cl1 109.6(6)
C4 C3 C2 115.9(7)
C4 C3 H3 106.6
C3 C4 H4A 108.3
C3 C4 H4B 108.3
H4A C4 H4B 107.4
C5 C4 C3 115.9(8)
C5 C4 H4A 108.3
C5 C4 H4B 108.3
C4 C5 H5A 109.4
C4 C5 H5B 109.4
C4 C5 C6 111.3(10)
H5A C5 H5B 108.0
C6 C5 H5A 109.4
C6 C5 H5B 109.4
C5 C6 H6A 109.5
C5 C6 H6B 109.5
C5 C6 H6C 109.5
H6A C6 H6B 109.5
H6A C6 H6C 109.5
H6B C6 H6C 109.5
O1 C7 N1 123.6(7)
O1 C7 C8 119.4(7)
N1 C7 C8 116.9(7)
C9 C8 C7 118.3(7)
C9 C8 C13 119.8(7)
C13 C8 C7 121.8(7)
C8 C9 H9 119.7
C8 C9 C10 120.6(7)
C10 C9 H9 119.7
C9 C10 H10 121.1
C11 C10 C9 117.8(7)
C11 C10 H10 121.1
C10 C11 N2 118.7(7)
C10 C11 C12 123.1(7)
C12 C11 N2 118.2(7)
C11 C12 H12 120.3
C11 C12 C13 119.3(8)
C13 C12 H12 120.3
C8 C13 H13 120.4
C12 C13 C8 119.3(8)
C12 C13 H13 120.4

loop_
_geom_bond_atom_site_label_1
_geom_bond_atom_site_label_2
_geom_bond_distance
Br1 C2 1.954(8)
Cl1 C3 1.855(9)
O1 C7 1.223(10)
O2 N2 1.230(9)
O3 N2 1.220(9)
N1 H1 0.8800
N1 C1 1.442(10)
N1 C7 1.324(11)
N2 C11 1.479(10)
C1 H1A 0.9900
C1 H1B 0.9900
C1 C2 1.493(11)
C2 H2 1.0000
C2 C3 1.534(11)
C3 H3 1.0000
C3 C4 1.505(12)
C4 H4A 0.9900
C4 H4B 0.9900
C4 C5 1.503(13)
C5 H5A 0.9900
C5 H5B 0.9900
C5 C6 1.508(16)
C6 H6A 0.9800
C6 H6B 0.9800
C6 H6C 0.9800
C7 C8 1.503(11)
C8 C9 1.373(11)
C8 C13 1.409(11)
C9 H9 0.9500
C9 C10 1.402(11)
C10 H10 0.9500
C10 C11 1.365(11)
C11 C12 1.368(12)
C12 H12 0.9500
C12 C13 1.380(12)
C13 H13 0.9500

loop_
_geom_hbond_atom_site_label_D
_geom_hbond_atom_site_label_H
_geom_hbond_atom_site_label_A
_geom_hbond_distance_DH
_geom_hbond_distance_HA
_geom_hbond_distance_DA
_geom_hbond_angle_DHA
_geom_hbond_site_symmetry_A
N1 H1 O1 0.88 2.02 2.849(9) 156.0 1_545

loop_
_geom_torsion_atom_site_label_1
_geom_torsion_atom_site_label_2
_geom_torsion_atom_site_label_3
_geom_torsion_atom_site_label_4
_geom_torsion
Br1 C2 C3 Cl1 -72.9(7)
Br1 C2 C3 C4 52.9(9)
Cl1 C3 C4 C5 -58.4(10)
O1 C7 C8 C9 -34.7(11)
O1 C7 C8 C13 142.0(8)
O2 N2 C11 C10 6.7(11)
O2 N2 C11 C12 -172.4(8)
O3 N2 C11 C10 -173.9(8)
O3 N2 C11 C12 7.0(11)
N1 C1 C2 Br1 -58.9(8)
N1 C1 C2 C3 174.4(7)
N1 C7 C8 C9 148.5(8)
N1 C7 C8 C13 -34.7(11)
N2 C11 C12 C13 177.9(7)
C1 N1 C7 O1 -8.1(12)
C1 N1 C7 C8 168.5(7)
C1 C2 C3 Cl1 52.3(9)
C1 C2 C3 C4 178.1(8)
C2 C3 C4 C5 175.1(8)
C3 C4 C5 C6 178.5(10)
C7 N1 C1 C2 -77.4(9)
C7 C8 C9 C10 175.8(7)
C7 C8 C13 C12 -174.9(8)
C8 C9 C10 C11 -0.7(12)
C9 C8 C13 C12 1.8(12)
C9 C10 C11 N2 -177.2(7)
C9 C10 C11 C12 1.9(13)
C10 C11 C12 C13 -1.2(13)
C11 C12 C13 C8 -0.7(13)
C13 C8 C9 C10 -1.1(12)
